data_7134016
loop_
_publ_author_name
'Wang, Guozhao'
'Xiang, Wenya'
'Zhao, Zhiying'
'Cui, Meiyan'
'He, Zhangzhen'

_publ_section_title
;
 Two New Tellurite Compounds ACu3Te2O8 (A = Ca, Cd) with Ferromagnetic
 Spin-1/2 Kagom\'e Layers
;
_journal_name_full 'Chemical Communications'
_journal_paper_doi 10.1039/D4CC03756A
_journal_year 2024
_chemical_formula_moiety 'Ca1 Cu3 O8 Te2'
_chemical_formula_sum 'Ca Cu3 O8 Te2'
_chemical_formula_weight 613.90
_space_group_crystal_system trigonal
_space_group_IT_number 166
_space_group_name_Hall '-R 3 2"'
_space_group_name_H-M_alt 'R -3 m :H'
_atom_sites_solution_primary iterative
_audit_creation_date 2024-10-15
_audit_creation_method
;
Olex2 1.3
(compiled 2020.07.31 svn.rc2a77460 for OlexSys, GUI svn.r6145)
;
_audit_update_record
;
2024-10-15 deposited with the CCDC.	2024-11-26 downloaded from the CCDC.
;
_cell_angle_alpha 90
_cell_angle_beta 90
_cell_angle_gamma 120
_cell_formula_units_Z 3
_cell_length_a 6.4391(3)
_cell_length_b 6.4391(3)
_cell_length_c 16.7324(8)
_cell_measurement_reflns_used 1457
_cell_measurement_temperature 113(5)
_cell_measurement_theta_max 30.5740
_cell_measurement_theta_min 3.6350
_cell_volume 600.81(5)
_computing_cell_refinement 'CrysAlisPro 1.171.43.101a (Rigaku OD, 2023)'
_computing_data_collection 'CrysAlisPro system (CCD 43.101a 64-bit (release 13-12-2023))'
_computing_data_reduction 'CrysAlisPro 1.171.43.101a (Rigaku OD, 2023)'
_computing_molecular_graphics 'Olex2 1.3 (Dolomanov et al., 2009)'
_computing_publication_material 'Olex2 1.3 (Dolomanov et al., 2009)'
_computing_structure_refinement 'olex2.refine 1.3 (Bourhis et al., 2015)'
_computing_structure_solution 'olex2.solve 1.3 (Bourhis et al., 2015)'
_diffrn_ambient_environment N~2~
_diffrn_ambient_temperature 113(5)
_diffrn_detector 'Hybrid Pixel Array Detector'
_diffrn_detector_area_resol_mean 10.0000
_diffrn_detector_type HyPix
_diffrn_measured_fraction_theta_full 0.981
_diffrn_measured_fraction_theta_max 0.859
_diffrn_measurement_details
;
List of Runs (angles in degrees, time in seconds):

  # Type    Start    End  Width  t~exp~   \w     \q     \k     \f   Frames
#--------------------------------------------------------------------------
  1  \w    -17.00  23.00   0.50    0.05    --   -5.61 -99.00-120.00   80
  2  \w    -15.00  25.00   0.50    0.05    --   -5.61 -99.00 -90.00   80
  3  \w    -59.00  21.00   0.50    0.05    --    6.47 -62.00  50.00  160
  4  \w    -17.00  11.00   0.50    0.05    --   -5.61 -85.00 179.00   56
  5  \w    -75.00  -3.00   0.50    0.05    --   -5.61 -38.00 120.00  144
;
_diffrn_measurement_device 'four-circle diffractometer'
_diffrn_measurement_device_type 'XtaLAB Synergy R, HyPix'
_diffrn_measurement_method '\w scans'
_diffrn_orient_matrix_type 'CrysAlisPro convention (1999,Acta A55,543-557)'
_diffrn_orient_matrix_UB_11 -0.0580191000
_diffrn_orient_matrix_UB_12 -0.0681221000
_diffrn_orient_matrix_UB_13 0.0345874000
_diffrn_orient_matrix_UB_21 -0.0967209000
_diffrn_orient_matrix_UB_22 0.0212635000
_diffrn_orient_matrix_UB_23 -0.0063594000
_diffrn_orient_matrix_UB_31 -0.0588655000
_diffrn_orient_matrix_UB_32 -0.1053234000
_diffrn_orient_matrix_UB_33 -0.0236444000
_diffrn_radiation_monochromator mirror
_diffrn_radiation_probe x-ray
_diffrn_radiation_type 'Mo K\a'
_diffrn_radiation_wavelength 0.71073
_diffrn_reflns_av_R_equivalents 0.0439
_diffrn_reflns_av_unetI/netI 0.0194
_diffrn_reflns_Laue_measured_fraction_full 0.981
_diffrn_reflns_Laue_measured_fraction_max 0.859
_diffrn_reflns_limit_h_max 7
_diffrn_reflns_limit_h_min -8
_diffrn_reflns_limit_k_max 9
_diffrn_reflns_limit_k_min -6
_diffrn_reflns_limit_l_max 21
_diffrn_reflns_limit_l_min -20
_diffrn_reflns_number 1766
_diffrn_reflns_point_group_measured_fraction_full 0.981
_diffrn_reflns_point_group_measured_fraction_max 0.859
_diffrn_reflns_theta_full 25.242
_diffrn_reflns_theta_max 30.649
_diffrn_reflns_theta_min 3.653
_diffrn_source 'micro-focus sealed X-ray tube'
_diffrn_source_type 'Mova (Mo) X-ray Source'
_exptl_absorpt_coefficient_mu 15.684
_exptl_absorpt_correction_T_max 1.00000
_exptl_absorpt_correction_T_min 0.58813
_exptl_absorpt_correction_type gaussian
_exptl_absorpt_process_details
;
CrysAlisPro 1.171.43.101a (Rigaku Oxford Diffraction, 2023)
Empirical absorption correction using spherical harmonics,
implemented in SCALE3 ABSPACK scaling algorithm.
;
_exptl_crystal_colour 'dull blackish black'
_exptl_crystal_colour_lustre dull
_exptl_crystal_colour_modifier blackish
_exptl_crystal_colour_primary black
_exptl_crystal_density_diffrn 5.090
_exptl_crystal_description irregular
_exptl_crystal_F_000 825
_exptl_crystal_size_max 0.06
_exptl_crystal_size_mid 0.05
_exptl_crystal_size_min 0.04
_refine_diff_density_max 1.637
_refine_diff_density_min -1.345
_refine_diff_density_rms 0.292
_refine_ls_extinction_coef 0.0010(3)
_refine_ls_extinction_expression Fc^*^=kFc[1+0.001xFc^2^\l^3^/sin(2\q)]^-1/4^
_refine_ls_extinction_method 'SHELXL-2018/3 (Sheldrick 2018)'
_refine_ls_goodness_of_fit_ref 1.296
_refine_ls_hydrogen_treatment undef
_refine_ls_matrix_type full
_refine_ls_number_parameters 23
_refine_ls_number_reflns 225
_refine_ls_number_restraints 0
_refine_ls_restrained_S_all 1.296
_refine_ls_R_factor_all 0.0313
_refine_ls_R_factor_gt 0.0311
_refine_ls_shift/su_max 0.000
_refine_ls_shift/su_mean 0.000
_refine_ls_structure_factor_coef Fsqd
_refine_ls_weighting_details 'w=1/[\s^2^(Fo^2^)+(0.0182P)^2^+36.1774P] where P=(Fo^2^+2Fc^2^)/3'
_refine_ls_weighting_scheme calc
_refine_ls_wR_factor_gt 0.0732
_refine_ls_wR_factor_ref 0.0733
_reflns_Friedel_coverage 0.000
_reflns_number_gt 222
_reflns_number_total 225
_reflns_threshold_expression 'I > 2\s(I)'
_cod_data_source_file d4cc03756a2.cif
_cod_data_source_block cacu3-3_auto
_cod_original_cell_volume 600.81(6)
_cod_original_sg_symbol_H-M 'R -3 m'
_cod_database_code 7134016
_shelx_shelxl_version_number 2018/3
_chemical_oxdiff_formula 'Ca Cu Te O'
_shelx_space_group_comment
;
The symmetry employed for this shelxl refinement is uniquely defined
by the following loop, which should always be used as a source of
symmetry information in preference to the above space-group names.
They are only intended as comments.
;
_shelx_estimated_absorpt_t_max 0.573
_shelx_estimated_absorpt_t_min 0.453
_reflns_odcompleteness_completeness 100.00
_reflns_odcompleteness_iscentric 1
_reflns_odcompleteness_theta 26.32
_olex2_refinement_description
;
1. Others
 Fixed Sof: O2(0.5)
;
_olex2_submission_special_instructions 'No special instructions were received'
_oxdiff_exptl_absorpt_empirical_details
;
Empirical correction (ABSPACK) includes:
- Absorption correction using spherical harmonics
- Frame scaling
;
_oxdiff_exptl_absorpt_empirical_full_max 1.311
_oxdiff_exptl_absorpt_empirical_full_min 0.784

loop_
_space_group_symop_operation_xyz
'x, y, z'
'-y, x-y, z'
'-x+y, -x, z'
'y, x, -z'
'x-y, -y, -z'
'-x, -x+y, -z'
'x+2/3, y+1/3, z+1/3'
'-y+2/3, x-y+1/3, z+1/3'
'-x+y+2/3, -x+1/3, z+1/3'
'y+2/3, x+1/3, -z+1/3'
'x-y+2/3, -y+1/3, -z+1/3'
'-x+2/3, -x+y+1/3, -z+1/3'
'x+1/3, y+2/3, z+2/3'
'-y+1/3, x-y+2/3, z+2/3'
'-x+y+1/3, -x+2/3, z+2/3'
'y+1/3, x+2/3, -z+2/3'
'x-y+1/3, -y+2/3, -z+2/3'
'-x+1/3, -x+y+2/3, -z+2/3'
'-x, -y, -z'
'y, -x+y, -z'
'x-y, x, -z'
'-y, -x, z'
'-x+y, y, z'
'x, x-y, z'
'-x+2/3, -y+1/3, -z+1/3'
'y+2/3, -x+y+1/3, -z+1/3'
'x-y+2/3, x+1/3, -z+1/3'
'-y+2/3, -x+1/3, z+1/3'
'-x+y+2/3, y+1/3, z+1/3'
'x+2/3, x-y+1/3, z+1/3'
'-x+1/3, -y+2/3, -z+2/3'
'y+1/3, -x+y+2/3, -z+2/3'
'x-y+1/3, x+2/3, -z+2/3'
'-y+1/3, -x+2/3, z+2/3'
'-x+y+1/3, y+2/3, z+2/3'
'x+1/3, x-y+2/3, z+2/3'

loop_
_atom_site_label
_atom_site_type_symbol
_atom_site_fract_x
_atom_site_fract_y
_atom_site_fract_z
_atom_site_U_iso_or_equiv
_atom_site_adp_type
_atom_site_occupancy
_atom_site_site_symmetry_order
_atom_site_calc_flag
_atom_site_refinement_flags_posn
_atom_site_refinement_flags_adp
_atom_site_refinement_flags_occupancy
_atom_site_disorder_assembly
_atom_site_disorder_group
Te1 Te 0.333333 0.666667 0.50084(5) 0.0072(3) Uani 1 6 d S T P . .
Cu1 Cu 0.166667 0.333333 0.333333 0.0100(4) Uani 1 4 d S T P . .
Ca1 Ca 0.000000 0.000000 0.500000 0.0107(8) Uani 1 12 d S T P . .
O1 O 0.000000 0.000000 0.3605(6) 0.008(2) Uani 1 6 d S T P . .
O2 O 0.1018(16) 0.3937(15) 0.4448(4) 0.0100(16) Uani 0.5 1 d . . P . .

loop_
_atom_site_aniso_label
_atom_site_aniso_U_11
_atom_site_aniso_U_22
_atom_site_aniso_U_33
_atom_site_aniso_U_23
_atom_site_aniso_U_13
_atom_site_aniso_U_12
Te1 0.0057(4) 0.0057(4) 0.0103(5) 0.000 0.000 0.0028(2)
Cu1 0.0090(6) 0.0076(8) 0.0130(7) -0.0003(5) -0.0002(3) 0.0038(4)
Ca1 0.0099(13) 0.0099(13) 0.0121(19) 0.000 0.000 0.0050(6)
O1 0.010(3) 0.010(3) 0.003(4) 0.000 0.000 0.0050(16)
O2 0.008(4) 0.006(4) 0.013(4) -0.002(3) -0.001(3) 0.001(3)

loop_
_atom_type_symbol
_atom_type_description
_atom_type_scat_dispersion_real
_atom_type_scat_dispersion_imag
_atom_type_scat_source
Ca Ca 0.2262 0.3064 'International Tables Vol C Tables 4.2.6.8 and 6.1.1.4'
Cu Cu 0.3201 1.2651 'International Tables Vol C Tables 4.2.6.8 and 6.1.1.4'
O O 0.0106 0.0060 'International Tables Vol C Tables 4.2.6.8 and 6.1.1.4'
Te Te -0.5308 1.6751 'International Tables Vol C Tables 4.2.6.8 and 6.1.1.4'

loop_
_geom_angle_atom_site_label_1
_geom_angle_atom_site_label_2
_geom_angle_atom_site_label_3
_geom_angle
_geom_angle_site_symmetry_1
_geom_angle_site_symmetry_3
_geom_angle_publ_flag
Ca1 Te1 Ca1 120.0 1_565 1_665 ?
Ca1 Te1 Ca1 120.0 1_565 . ?
Ca1 Te1 Ca1 120.0 . 1_665 ?
O2 Te1 Ca1 132.9(3) 24_565 1_665 ?
O2 Te1 Ca1 36.2(2) . . ?
O2 Te1 Ca1 132.9(3) . 1_665 ?
O2 Te1 Ca1 36.2(2) 22_665 1_665 ?
O2 Te1 Ca1 96.9(3) 2_665 . ?
O2 Te1 Ca1 96.9(3) . 1_565 ?
O2 Te1 Ca1 96.9(3) 3_565 1_665 ?
O2 Te1 Ca1 132.9(3) 23 1_565 ?
O2 Te1 Ca1 36.2(2) 3_565 1_565 ?
O2 Te1 Ca1 96.9(3) 24_565 . ?
O2 Te1 Ca1 36.2(3) 2_665 1_665 ?
O2 Te1 Ca1 132.9(3) 3_565 . ?
O2 Te1 Ca1 96.9(3) 22_665 1_565 ?
O2 Te1 Ca1 132.9(3) 22_665 . ?
O2 Te1 Ca1 36.2(2) 24_565 1_565 ?
O2 Te1 Ca1 36.2(3) 23 . ?
O2 Te1 Ca1 132.9(3) 2_665 1_565 ?
O2 Te1 Ca1 96.9(3) 23 1_665 ?
O2 Te1 O2 118.5(5) 24_565 2_665 ?
O2 Te1 O2 37.8(5) 24_565 3_565 ?
O2 Te1 O2 118.5(5) 22_665 . ?
O2 Te1 O2 97.5(3) 2_665 . ?
O2 Te1 O2 97.5(3) 3_565 . ?
O2 Te1 O2 64.8(5) 3_565 22_665 ?
O2 Te1 O2 64.8(5) 23 2_665 ?
O2 Te1 O2 97.5(3) 3_565 2_665 ?
O2 Te1 O2 97.5(3) 24_565 22_665 ?
O2 Te1 O2 97.5(3) 22_665 23 ?
O2 Te1 O2 97.5(3) 24_565 23 ?
O2 Te1 O2 37.8(5) 22_665 2_665 ?
O2 Te1 O2 37.8(5) 23 . ?
O2 Te1 O2 118.5(5) 3_565 23 ?
O2 Te1 O2 64.8(5) 24_565 . ?
Ca1 Cu1 Ca1 180.0 13_554 . ?
O1 Cu1 Ca1 42.6(3) 31 13_554 ?
O1 Cu1 Ca1 137.4(3) 31 . ?
O1 Cu1 Ca1 137.4(3) . 13_554 ?
O1 Cu1 Ca1 42.6(3) . . ?
O1 Cu1 O1 180.0 . 31 ?
O1 Cu1 O2 93.3(4) 31 . ?
O1 Cu1 O2 93.3(4) . 17 ?
O1 Cu1 O2 93.3(4) . 31 ?
O1 Cu1 O2 86.7(4) . . ?
O1 Cu1 O2 93.3(4) 31 23 ?
O1 Cu1 O2 86.7(4) 31 17 ?
O1 Cu1 O2 86.7(4) . 23 ?
O1 Cu1 O2 86.7(4) 31 31 ?
O2 Cu1 Ca1 46.7(2) . . ?
O2 Cu1 Ca1 133.3(2) 23 13_554 ?
O2 Cu1 Ca1 46.7(2) 17 13_554 ?
O2 Cu1 Ca1 133.3(2) 31 . ?
O2 Cu1 Ca1 46.7(2) 31 13_554 ?
O2 Cu1 Ca1 133.3(2) . 13_554 ?
O2 Cu1 Ca1 133.3(2) 17 . ?
O2 Cu1 Ca1 46.7(2) 23 . ?
O2 Cu1 O2 144.2(5) 17 . ?
O2 Cu1 O2 35.8(5) 31 17 ?
O2 Cu1 O2 180.0 31 . ?
O2 Cu1 O2 180.0(6) 17 23 ?
O2 Cu1 O2 144.2(5) 31 23 ?
O2 Cu1 O2 35.8(5) . 23 ?
O1 Ca1 O1 180.0 19_556 . ?
O1 Ca1 O2 67.93(18) 19_556 20_556 ?
O1 Ca1 O2 112.07(17) 19_556 3 ?
O1 Ca1 O2 112.07(18) 19_556 22 ?
O1 Ca1 O2 112.07(17) . 21_556 ?
O1 Ca1 O2 112.07(18) 19_556 23 ?
O1 Ca1 O2 67.93(17) . 3 ?
O1 Ca1 O2 112.07(17) 19_556 24 ?
O1 Ca1 O2 112.07(18) . 20_556 ?
O1 Ca1 O2 112.07(18) 19_556 2 ?
O1 Ca1 O2 67.93(18) . 23 ?
O1 Ca1 O2 67.93(17) . 24 ?
O1 Ca1 O2 112.07(18) . 5_556 ?
O1 Ca1 O2 67.93(17) 19_556 6_556 ?
O1 Ca1 O2 67.93(17) . 22 ?
O1 Ca1 O2 67.93(17) 19_556 4_556 ?
O1 Ca1 O2 112.07(18) . 4_556 ?
O1 Ca1 O2 112.07(17) . 6_556 ?
O1 Ca1 O2 67.93(17) 19_556 21_556 ?
O1 Ca1 O2 67.93(18) . 2 ?
O1 Ca1 O2 67.93(18) 19_556 5_556 ?
O2 Ca1 O2 180.0(3) 24 6_556 ?
O2 Ca1 O2 73.25(19) 24 5_556 ?
O2 Ca1 O2 106.75(19) 24 22 ?
O2 Ca1 O2 73.25(19) 5_556 22 ?
O2 Ca1 O2 127.7(4) 20_556 5_556 ?
O2 Ca1 O2 99.1(4) 24 20_556 ?
O2 Ca1 O2 180.0(3) 21_556 3 ?
O2 Ca1 O2 80.9(4) 24 2 ?
O2 Ca1 O2 80.9(4) 21_556 5_556 ?
O2 Ca1 O2 151.2(4) 2 4_556 ?
O2 Ca1 O2 28.8(4) 6_556 21_556 ?
O2 Ca1 O2 99.1(4) 6_556 2 ?
O2 Ca1 O2 73.25(19) 3 20_556 ?
O2 Ca1 O2 127.7(4) 3 22 ?
O2 Ca1 O2 151.2(4) 24 21_556 ?
O2 Ca1 O2 73.25(19) 21_556 2 ?
O2 Ca1 O2 106.75(19) 6_556 5_556 ?
O2 Ca1 O2 106.75(19) 6_556 4_556 ?
O2 Ca1 O2 99.1(4) 3 5_556 ?
O2 Ca1 O2 106.75(19) 3 2 ?
O2 Ca1 O2 52.3(4) 2 5_556 ?
O2 Ca1 O2 180.0 23 5_556 ?
O2 Ca1 O2 80.9(4) 3 23 ?
O2 Ca1 O2 180.0 20_556 2 ?
O2 Ca1 O2 52.3(4) 20_556 23 ?
O2 Ca1 O2 73.25(19) 6_556 22 ?
O2 Ca1 O2 127.7(4) 2 23 ?
O2 Ca1 O2 28.8(4) 24 3 ?
O2 Ca1 O2 106.75(19) 23 22 ?
O2 Ca1 O2 28.8(4) 2 22 ?
O2 Ca1 O2 80.9(4) 6_556 20_556 ?
O2 Ca1 O2 151.2(4) 6_556 3 ?
O2 Ca1 O2 73.25(19) 24 4_556 ?
O2 Ca1 O2 106.75(19) 21_556 20_556 ?
O2 Ca1 O2 127.7(4) 21_556 4_556 ?
O2 Ca1 O2 106.75(19) 24 23 ?
O2 Ca1 O2 28.8(4) 20_556 4_556 ?
O2 Ca1 O2 52.3(4) 3 4_556 ?
O2 Ca1 O2 73.25(19) 23 4_556 ?
O2 Ca1 O2 73.25(19) 6_556 23 ?
O2 Ca1 O2 180.0 22 4_556 ?
O2 Ca1 O2 106.75(19) 5_556 4_556 ?
O2 Ca1 O2 52.3(4) 21_556 22 ?
O2 Ca1 O2 99.1(4) 21_556 23 ?
O2 Ca1 O2 151.2(4) 20_556 22 ?
Cu1 O1 Cu1 114.6(2) 2 3 ?
Cu1 O1 Cu1 114.6(2) 2 . ?
Cu1 O1 Cu1 114.6(2) 3 . ?
Cu1 O1 Ca1 103.7(3) 2 . ?
Cu1 O1 Ca1 103.7(3) 3 . ?
Cu1 O1 Ca1 103.7(3) . . ?
Te1 O2 Cu1 120.1(4) . . ?
Te1 O2 Ca1 116.8(4) . . ?
Cu1 O2 Ca1 97.1(3) . . ?
O2 O2 Te1 71.1(3) 23 . ?
O2 O2 Cu1 72.1(3) 23 . ?
O2 O2 Ca1 75.6(2) 23 . ?

loop_
_geom_bond_atom_site_label_1
_geom_bond_atom_site_label_2
_geom_bond_distance
_geom_bond_site_symmetry_2
_geom_bond_publ_flag
Te1 Ca1 3.71764(18) 1_565 ?
Te1 Ca1 3.71764(18) 1_665 ?
Te1 Ca1 3.71764(17) . ?
Te1 O2 1.890(8) 2_665 ?
Te1 O2 1.890(8) 22_665 ?
Te1 O2 1.890(8) 3_565 ?
Te1 O2 1.890(8) 24_565 ?
Te1 O2 1.890(8) 23 ?
Te1 O2 1.890(8) . ?
Cu1 Ca1 3.35147(12) 13_554 ?
Cu1 Ca1 3.35145(12) . ?
Cu1 O1 1.913(2) 31 ?
Cu1 O1 1.913(2) . ?
Cu1 O2 1.991(8) . ?
Cu1 O2 1.991(8) 23 ?
Cu1 O2 1.991(8) 31 ?
Cu1 O2 1.991(8) 17 ?
Ca1 O1 2.335(10) 19_556 ?
Ca1 O1 2.335(10) . ?
Ca1 O2 2.460(8) 21_556 ?
Ca1 O2 2.460(8) 6_556 ?
Ca1 O2 2.460(8) 20_556 ?
Ca1 O2 2.460(8) 5_556 ?
Ca1 O2 2.460(8) 22 ?
Ca1 O2 2.460(8) 2 ?
Ca1 O2 2.460(8) 3 ?
Ca1 O2 2.460(8) 4_556 ?
Ca1 O2 2.460(8) 24 ?
Ca1 O2 2.460(8) 23 ?
O2 O2 1.224(18) 23 ?

loop_
_geom_torsion_atom_site_label_1
_geom_torsion_atom_site_label_2
_geom_torsion_atom_site_label_3
_geom_torsion_atom_site_label_4
_geom_torsion
_geom_torsion_site_symmetry_1
_geom_torsion_site_symmetry_2
_geom_torsion_site_symmetry_3
_geom_torsion_site_symmetry_4
_geom_torsion_publ_flag
Ca1 Te1 O2 Cu1 -33.7(6) 1_665 . . . ?
Ca1 Te1 O2 Cu1 109.5(4) 1_565 . . . ?
Ca1 Te1 O2 Cu1 -117.0(7) . . . . ?
Ca1 Te1 O2 Ca1 83.4(4) 1_665 . . . ?
Ca1 Te1 O2 Ca1 -133.4(3) 1_565 . . . ?
Ca1 Te1 O2 O2 164.48(11) 1_565 . . 23 ?
Ca1 Te1 O2 O2 21.28(15) 1_665 . . 23 ?
Ca1 Te1 O2 O2 -62.1(4) . . . 23 ?
O2 Te1 O2 Cu1 73.1(3) 3_565 . . . ?
O2 Te1 O2 Cu1 7.8(9) 22_665 . . . ?
O2 Te1 O2 Cu1 -55.0(5) 23 . . . ?
O2 Te1 O2 Cu1 -25.6(4) 2_665 . . . ?
O2 Te1 O2 Cu1 92.5(5) 24_565 . . . ?
O2 Te1 O2 Ca1 -150.5(2) 24_565 . . . ?
O2 Te1 O2 Ca1 91.5(6) 2_665 . . . ?
O2 Te1 O2 Ca1 -169.9(4) 3_565 . . . ?
O2 Te1 O2 Ca1 62.1(4) 23 . . . ?
O2 Te1 O2 Ca1 124.8(3) 22_665 . . . ?
O2 Te1 O2 O2 128.0(3) 3_565 . . 23 ?
O2 Te1 O2 O2 147.4(2) 24_565 . . 23 ?
O2 Te1 O2 O2 62.7(4) 22_665 . . 23 ?
O2 Te1 O2 O2 29.4(2) 2_665 . . 23 ?
